data_2224270
loop_
_publ_author_name
'Raza, Abdul Rauf'
'Tahir, M. Nawaz'
'Nisar, Bushra'
'Danish, Mohammad'
'Iqbal, Mohammad S.'

_publ_section_title
;
 2-Hydroxy-5-nitrobenzamide
;
_journal_coeditor_code HB5244
_journal_issue 12
_journal_name_full 'Acta Crystallographica Section E'
_journal_page_first o3260
_journal_paper_doi 10.1107/S1600536809050119
_journal_volume 65
_journal_year 2009
_chemical_formula_iupac 'C7 H6 N2 O4'
_chemical_formula_moiety 'C7 H6 N2 O4'
_chemical_formula_sum 'C7 H6 N2 O4'
_chemical_formula_weight 182.14
_chemical_name_systematic
;
2-Hydroxy-5-nitrobenzamide
;
_space_group_IT_number 14
_symmetry_cell_setting monoclinic
_symmetry_space_group_name_Hall '-P 2yn'
_symmetry_space_group_name_H-M 'P 1 21/n 1'
_atom_sites_solution_hydrogens geom
_atom_sites_solution_primary direct
_atom_sites_solution_secondary difmap
_audit_creation_method SHELXL-97
_cell_angle_alpha 90
_cell_angle_beta 100.642(4)
_cell_angle_gamma 90
_cell_formula_units_Z 4
_cell_length_a 5.1803(3)
_cell_length_b 11.1037(8)
_cell_length_c 13.7214(10)
_cell_measurement_reflns_used 1799
_cell_measurement_temperature 296(2)
_cell_measurement_theta_max 27.77
_cell_measurement_theta_min 2.38
_cell_volume 775.69(9)
_computing_cell_refinement 'SAINT (Bruker, 2007)'
_computing_data_collection 'APEX2 (Bruker, 2007)'
_computing_data_reduction 'SAINT (Bruker, 2007)'
_computing_molecular_graphics 'ORTEP-3 (Farrugia, 1997) and PLATON (Spek, 2009)'
_computing_publication_material
;
WinGX (Farrugia, 1999) and PLATON (Spek, 2009)
;
_computing_structure_refinement 'SHELXL97 (Sheldrick, 2008)'
_computing_structure_solution 'SHELXS97 (Sheldrick, 2008)'
_diffrn_ambient_temperature 296(2)
_diffrn_detector_area_resol_mean 7.50
_diffrn_measured_fraction_theta_full 0.994
_diffrn_measured_fraction_theta_max 0.985
_diffrn_measurement_device_type 'Bruker Kappa APEXII CCD'
_diffrn_measurement_method \w
_diffrn_radiation_monochromator graphite
_diffrn_radiation_source 'fine-focus sealed tube'
_diffrn_radiation_type MoK\a
_diffrn_radiation_wavelength 0.71073
_diffrn_reflns_av_R_equivalents 0.0177
_diffrn_reflns_av_sigmaI/netI 0.0212
_diffrn_reflns_limit_h_max 6
_diffrn_reflns_limit_h_min -6
_diffrn_reflns_limit_k_max 13
_diffrn_reflns_limit_k_min -14
_diffrn_reflns_limit_l_max 16
_diffrn_reflns_limit_l_min -17
_diffrn_reflns_number 4581
_diffrn_reflns_theta_full 25.00
_diffrn_reflns_theta_max 27.77
_diffrn_reflns_theta_min 2.38
_diffrn_standards_number 0
_exptl_absorpt_coefficient_mu 0.131
_exptl_absorpt_correction_T_max 0.976
_exptl_absorpt_correction_T_min 0.970
_exptl_absorpt_correction_type multi-scan
_exptl_absorpt_process_details '(SADABS; Bruker, 2005)'
_exptl_crystal_colour 'light yellow'
_exptl_crystal_density_diffrn 1.560
_exptl_crystal_density_method 'not measured'
_exptl_crystal_description prisms
_exptl_crystal_F_000 376
_exptl_crystal_size_max 0.28
_exptl_crystal_size_mid 0.20
_exptl_crystal_size_min 0.18
_refine_diff_density_max 0.227
_refine_diff_density_min -0.213
_refine_ls_goodness_of_fit_ref 1.049
_refine_ls_hydrogen_treatment mixed
_refine_ls_matrix_type full
_refine_ls_number_parameters 125
_refine_ls_number_reflns 1799
_refine_ls_number_restraints 0
_refine_ls_restrained_S_all 1.049
_refine_ls_R_factor_all 0.0472
_refine_ls_R_factor_gt 0.0367
_refine_ls_shift/su_max 0.000
_refine_ls_shift/su_mean 0.000
_refine_ls_structure_factor_coef Fsqd
_refine_ls_weighting_details 'calc w=1/[\s^2^(Fo^2^)+(0.0629P)^2^+0.0918P] where P=(Fo^2^+2Fc^2^)/3'
_refine_ls_weighting_scheme calc
_refine_ls_wR_factor_gt 0.1024
_refine_ls_wR_factor_ref 0.1115
_reflns_number_gt 1434
_reflns_number_total 1799
_reflns_threshold_expression I>2\s(I)
_cod_data_source_file hb5244.cif
_cod_data_source_block I
_cod_original_sg_symbol_H-M 'P 21/n'
_cod_database_code 2224270
_cod_database_fobs_code 2224270

loop_
_symmetry_equiv_pos_site_id
_symmetry_equiv_pos_as_xyz
1 x,y,z
2 1/2-x,1/2+y,1/2-z
3 -x,-y,-z
4 1/2+x,1/2-y,1/2+z

loop_
_atom_site_aniso_label
_atom_site_aniso_U_11
_atom_site_aniso_U_22
_atom_site_aniso_U_33
_atom_site_aniso_U_12
_atom_site_aniso_U_13
_atom_site_aniso_U_23
O1 0.0632(7) 0.0386(5) 0.0644(7) -0.0088(5) 0.0331(5) 0.0035(5)
O2 0.0678(7) 0.0286(5) 0.0737(7) 0.0004(4) 0.0362(5) 0.0027(4)
O3 0.0834(8) 0.0346(5) 0.0760(8) -0.0045(5) 0.0481(6) 0.0018(5)
O4 0.0723(7) 0.0372(6) 0.0751(8) 0.0129(5) 0.0267(6) -0.0080(5)
N1 0.0732(8) 0.0274(6) 0.0610(8) 0.0076(5) 0.0389(7) 0.0020(5)
N2 0.0535(7) 0.0333(6) 0.0433(6) 0.0050(5) 0.0156(5) -0.0021(4)
C1 0.0383(6) 0.0321(6) 0.0378(6) 0.0010(5) 0.0135(5) 0.0011(5)
C2 0.0412(6) 0.0381(7) 0.0411(7) -0.0044(5) 0.0143(5) 0.0029(5)
C3 0.0454(7) 0.0500(8) 0.0490(8) -0.0033(6) 0.0254(6) -0.0015(6)
C4 0.0435(7) 0.0433(7) 0.0458(7) 0.0044(5) 0.0199(5) -0.0056(5)
C5 0.0407(6) 0.0315(6) 0.0389(7) 0.0024(5) 0.0133(5) -0.0015(5)
C6 0.0390(6) 0.0319(6) 0.0382(6) 0.0023(5) 0.0170(5) 0.0007(5)
C7 0.0451(7) 0.0298(6) 0.0452(7) 0.0008(5) 0.0161(5) 0.0002(5)

loop_
_atom_site_type_symbol
_atom_site_label
_atom_site_fract_x
_atom_site_fract_y
_atom_site_fract_z
_atom_site_U_iso_or_equiv
_atom_site_thermal_displace_type
_atom_site_calc_flag
_atom_site_refinement_flags
_atom_site_occupancy
O O1 0.5646(2) 0.40418(9) 0.31899(9) 0.0527(4) Uani . . 1.000
O O2 0.2337(2) 0.46688(9) 0.42269(9) 0.0538(4) Uani . . 1.000
O O3 0.1375(2) -0.09501(9) 0.42368(9) 0.0604(4) Uani . . 1.000
O O4 0.4447(2) -0.15349(9) 0.34804(9) 0.0599(4) Uani . . 1.000
N N1 0.0539(3) 0.33482(11) 0.51407(10) 0.0505(4) Uani . . 1.000
N N2 0.3188(2) -0.07405(10) 0.37931(8) 0.0425(4) Uani . . 1.000
C C1 0.3227(2) 0.26057(11) 0.39880(9) 0.0352(3) Uani . . 1.000
C C2 0.5024(3) 0.28970(12) 0.33611(10) 0.0393(4) Uani . . 1.000
C C3 0.6220(3) 0.19813(14) 0.28969(11) 0.0460(4) Uani . . 1.000
C C4 0.5642(3) 0.07915(13) 0.30371(10) 0.0427(4) Uani . . 1.000
C C5 0.3840(2) 0.05179(11) 0.36410(9) 0.0363(4) Uani . . 1.000
C C6 0.2636(2) 0.13973(11) 0.41112(9) 0.0351(3) Uani . . 1.000
C C7 0.1992(3) 0.36003(11) 0.44683(10) 0.0390(4) Uani . . 1.000
H H1 0.48184 0.44981 0.34877 0.0632 Uiso . . 1.000
H H1A -0.032(4) 0.3969(16) 0.5380(14) 0.0606 Uiso . . 1.000
H H1B 0.028(3) 0.2603(18) 0.5307(13) 0.0606 Uiso . . 1.000
H H3 0.74118 0.21799 0.24920 0.0552 Uiso . . 1.000
H H4 0.64399 0.01822 0.27341 0.0513 Uiso . . 1.000
H H6 0.14354 0.11839 0.45083 0.0421 Uiso . . 1.000

loop_
_atom_type_symbol
_atom_type_description
_atom_type_scat_dispersion_real
_atom_type_scat_dispersion_imag
_atom_type_scat_source
C C 0.0033 0.0016 'International Tables Vol C Tables 4.2.6.8 and 6.1.1.4'
H H 0.0000 0.0000 'International Tables Vol C Tables 4.2.6.8 and 6.1.1.4'
N N 0.0061 0.0033 'International Tables Vol C Tables 4.2.6.8 and 6.1.1.4'
O O 0.0106 0.0060 'International Tables Vol C Tables 4.2.6.8 and 6.1.1.4'

loop_
_geom_angle_atom_site_label_1
_geom_angle_atom_site_label_2
_geom_angle_atom_site_label_3
_geom_angle_site_symmetry_1
_geom_angle_site_symmetry_2
_geom_angle_site_symmetry_3
_geom_angle
_geom_angle_publ_flag
C2 O1 H1 . . . 109.00 no
O3 N2 C5 . . . 117.94(10) yes
O4 N2 C5 . . . 119.21(10) yes
O3 N2 O4 . . . 122.86(11) yes
C7 N1 H1A . . . 117.9(12) no
C7 N1 H1B . . . 121.1(11) no
H1A N1 H1B . . . 120.8(16) no
C6 C1 C7 . . . 122.57(11) no
C2 C1 C6 . . . 118.51(11) no
C2 C1 C7 . . . 118.91(11) no
O1 C2 C3 . . . 117.79(13) yes
C1 C2 C3 . . . 120.33(12) no
O1 C2 C1 . . . 121.89(12) yes
C2 C3 C4 . . . 120.43(14) no
C3 C4 C5 . . . 118.70(13) no
N2 C5 C4 . . . 119.47(11) yes
N2 C5 C6 . . . 118.23(10) yes
C4 C5 C6 . . . 122.30(12) no
C1 C6 C5 . . . 119.72(10) no
O2 C7 C1 . . . 119.41(13) yes
N1 C7 C1 . . . 119.83(11) yes
O2 C7 N1 . . . 120.76(13) yes
C2 C3 H3 . . . 120.00 no
C4 C3 H3 . . . 120.00 no
C3 C4 H4 . . . 121.00 no
C5 C4 H4 . . . 121.00 no
C1 C6 H6 . . . 120.00 no
C5 C6 H6 . . . 120.00 no

loop_
_geom_bond_atom_site_label_1
_geom_bond_atom_site_label_2
_geom_bond_site_symmetry_1
_geom_bond_site_symmetry_2
_geom_bond_distance
_geom_bond_publ_flag
O1 C2 . . 1.3427(17) yes
O2 C7 . . 1.2535(16) yes
O3 N2 . . 1.2321(15) yes
O4 N2 . . 1.2210(15) yes
O1 H1 . . 0.8200 no
N1 C7 . . 1.324(2) yes
N2 C5 . . 1.4615(16) yes
N1 H1A . . 0.914(19) no
N1 H1B . . 0.88(2) no
C1 C7 . . 1.4896(18) no
C1 C2 . . 1.4167(19) no
C1 C6 . . 1.3935(17) no
C2 C3 . . 1.403(2) no
C3 C4 . . 1.376(2) no
C4 C5 . . 1.3914(19) no
C5 C6 . . 1.3811(17) no
C3 H3 . . 0.9300 no
C4 H4 . . 0.9300 no
C6 H6 . . 0.9300 no

loop_
_geom_hbond_atom_site_label_D
_geom_hbond_atom_site_label_H
_geom_hbond_atom_site_label_A
_geom_hbond_site_symmetry_A
_geom_hbond_distance_DH
_geom_hbond_distance_HA
_geom_hbond_distance_DA
_geom_hbond_angle_DHA
_geom_hbond_publ_flag
O1 H1 O2 . 0.82 1.79 2.5196(16) 148 yes
N1 H1A O2 3_566 0.914(19) 1.969(19) 2.8807(17) 174.9(18) yes
N1 H1B O3 3_556 0.88(2) 2.167(19) 3.0193(17) 164.6(15) yes
C4 H4 O1 2_645 0.93 2.49 3.3915(18) 164 yes
C6 H6 O3 3_556 0.93 2.47 3.3826(16) 169 yes

loop_
_geom_torsion_atom_site_label_1
_geom_torsion_atom_site_label_2
_geom_torsion_atom_site_label_3
_geom_torsion_atom_site_label_4
_geom_torsion_site_symmetry_1
_geom_torsion_site_symmetry_2
_geom_torsion_site_symmetry_3
_geom_torsion_site_symmetry_4
_geom_torsion
_geom_torsion_publ_flag
O3 N2 C5 C4 . . . . -171.90(12) no
O3 N2 C5 C6 . . . . 8.36(17) no
O4 N2 C5 C4 . . . . 8.18(18) no
O4 N2 C5 C6 . . . . -171.57(12) no
C6 C1 C2 O1 . . . . 178.56(12) no
C6 C1 C2 C3 . . . . -1.51(19) no
C7 C1 C2 O1 . . . . 0.12(19) no
C7 C1 C2 C3 . . . . -179.95(15) no
C2 C1 C6 C5 . . . . 1.28(17) no
C7 C1 C6 C5 . . . . 179.66(12) no
C2 C1 C7 O2 . . . . 7.73(19) no
C2 C1 C7 N1 . . . . -172.50(13) no
C6 C1 C7 O2 . . . . -170.64(13) no
C6 C1 C7 N1 . . . . 9.1(2) no
O1 C2 C3 C4 . . . . -179.42(14) no
C1 C2 C3 C4 . . . . 0.7(2) no
C2 C3 C4 C5 . . . . 0.4(2) no
C3 C4 C5 N2 . . . . 179.58(12) no
C3 C4 C5 C6 . . . . -0.7(2) no
N2 C5 C6 C1 . . . . 179.54(11) no
C4 C5 C6 C1 . . . . -0.20(18) no

loop_
_cod_related_entry_id
_cod_related_entry_database
_cod_related_entry_code
1 ChemSpider 14466421
